data_1575632
loop_
_publ_author_name
'Patwal, Ananta'
'Rana, Rajanikanta'
'Rajaraman, Gopalan'
'Murugavel, Ramaswamy'

_publ_section_title
;
 Modulating axial anisotropy in tetrahedral Co(II) phosphonate single-ion
 magnets through N-donor ligands.
;
_journal_issue 40
_journal_name_full 'Dalton transactions (Cambridge, England : 2003)'
_journal_page_first 15259
_journal_page_last 15270
_journal_paper_doi 10.1039/d5dt01461a
_journal_volume 54
_journal_year 2025
_chemical_formula_moiety 'C40 H64 Co N4 O8 P2'
_chemical_formula_sum 'C40 H64 Co N4 O8 P2'
_chemical_formula_weight 849.82
_space_group_crystal_system monoclinic
_space_group_IT_number 14
_space_group_name_Hall '-P 2ybc'
_space_group_name_H-M_alt 'P 1 21/c 1'
_atom_sites_solution_hydrogens geom
_atom_sites_solution_primary iterative
_audit_creation_date 2025-04-02
_audit_creation_method
;
Olex2 1.5
(compiled 2025.03.04 svn.red2d20d0 for OlexSys, GUI svn.r7188)
;
_audit_update_record
;
2025-08-26 deposited with the CCDC.	2025-09-03 downloaded from the CCDC.
;
_cell_angle_alpha 90
_cell_angle_beta 107.836(7)
_cell_angle_gamma 90
_cell_formula_units_Z 8
_cell_length_a 19.774(4)
_cell_length_b 18.507(4)
_cell_length_c 26.959(7)
_cell_measurement_reflns_used 9783
_cell_measurement_temperature 150
_cell_measurement_theta_max 23.502
_cell_measurement_theta_min 2.181
_cell_volume 9392(4)
_computing_cell_refinement 'SAINT V8.40A (Bruker, 2019)'
_computing_data_reduction 'SAINT V8.40A (Bruker, 2019)'
_computing_molecular_graphics 'Olex2 1.5 (Dolomanov et al., 2009)'
_computing_publication_material 'Olex2 1.5 (Dolomanov et al., 2009)'
_computing_structure_refinement 'XL  (Sheldrick, 2008)'
_computing_structure_solution 'olex2.solve 1.5 (Bourhis et al., 2015)'
_diffrn_ambient_temperature 150
_diffrn_measured_fraction_theta_full 0.999
_diffrn_measured_fraction_theta_max 0.999
_diffrn_measurement_device_type 'Saxi-CrysAlisPro-abstract goniometer imported SAXI images'
_diffrn_radiation_type MoK\a
_diffrn_radiation_wavelength 0.71073
_diffrn_reflns_av_R_equivalents 0.1145
_diffrn_reflns_av_unetI/netI 0.0507
_diffrn_reflns_Laue_measured_fraction_full 0.999
_diffrn_reflns_Laue_measured_fraction_max 0.999
_diffrn_reflns_limit_h_max 23
_diffrn_reflns_limit_h_min -23
_diffrn_reflns_limit_k_max 22
_diffrn_reflns_limit_k_min -22
_diffrn_reflns_limit_l_max 32
_diffrn_reflns_limit_l_min -32
_diffrn_reflns_number 206074
_diffrn_reflns_point_group_measured_fraction_full 0.999
_diffrn_reflns_point_group_measured_fraction_max 0.999
_diffrn_reflns_theta_full 25.000
_diffrn_reflns_theta_max 25.000
_diffrn_reflns_theta_min 1.881
_diffrn_source_current 1.4
_diffrn_source_power 0.07
_diffrn_source_voltage 50.0
_exptl_absorpt_coefficient_mu 0.483
_exptl_absorpt_correction_T_max 0.7452
_exptl_absorpt_correction_T_min 0.6947
_exptl_absorpt_correction_type numerical
_exptl_absorpt_process_details
;
SADABS-2016/2 (Bruker,2016/2) was used for absorption correction.
wR2(int) was 0.1228 before and 0.0803 after correction.
The Ratio of minimum to maximum transmission is 0.9322.
The \l/2 correction factor is Not present.
;
_exptl_crystal_colour blue
_exptl_crystal_colour_primary blue
_exptl_crystal_density_diffrn 1.202
_exptl_crystal_description block
_exptl_crystal_F_000 3624
_exptl_crystal_size_max 0.258
_exptl_crystal_size_mid 0.2
_exptl_crystal_size_min 0.185
_refine_diff_density_max 1.598
_refine_diff_density_min -0.751
_refine_diff_density_rms 0.069
_refine_ls_extinction_method none
_refine_ls_goodness_of_fit_ref 1.024
_refine_ls_hydrogen_treatment constr
_refine_ls_matrix_type full
_refine_ls_number_parameters 1027
_refine_ls_number_reflns 16514
_refine_ls_number_restraints 18
_refine_ls_restrained_S_all 1.028
_refine_ls_R_factor_all 0.0757
_refine_ls_R_factor_gt 0.0483
_refine_ls_shift/su_max 0.001
_refine_ls_shift/su_mean 0.000
_refine_ls_structure_factor_coef Fsqd
_refine_ls_weighting_details 'w=1/[\s^2^(Fo^2^)+(0.0498P)^2^+16.2898P] where P=(Fo^2^+2Fc^2^)/3'
_refine_ls_weighting_scheme calc
_refine_ls_wR_factor_gt 0.1135
_refine_ls_wR_factor_ref 0.1326
_reflns_Friedel_coverage 0.000
_reflns_number_gt 12205
_reflns_number_total 16514
_reflns_threshold_expression 'I > 2\s(I)'
_cod_data_source_file d5dt01461a2.cif
_cod_data_source_block rm_ann_265_r_1_0m_a
_cod_depositor_comments 'Adding full bibliography for 1575632--1575634.cif.'
_cod_original_cell_volume 9392(3)
_cod_database_code 1575632
_shelx_shelxl_version_number 2018/3
_shelx_space_group_comment
;
The symmetry employed for this shelxl refinement is uniquely defined
by the following loop, which should always be used as a source of
symmetry information in preference to the above space-group names.
They are only intended as comments.
;
_shelx_estimated_absorpt_t_max 0.916
_shelx_estimated_absorpt_t_min 0.886
_olex2_refinement_description
;
1. Fixed Uiso
 At 1.2 times of:
  All C(H) groups, All N(H) groups
 At 1.5 times of:
  All C(H,H,H) groups, All O(H) groups
2. Uiso/Uaniso restraints and constraints
Uanis(C14) \\sim Ueq: with sigma of 0.001 and sigma for terminal atoms of 0.001
Uanis(C76) \\sim Ueq: with sigma of 0.001 and sigma for terminal atoms of 0.001
Uanis(C77) \\sim Ueq: with sigma of 0.001 and sigma for terminal atoms of 0.001
3.a Ternary CH refined with riding coordinates:
 C6(H6), C13(H13), C30(H30), C33(H33), C50(H50), C53(H53), C72(H72), C75(H75)
3.b Aromatic/amide H refined with riding coordinates:
 N2(H2), N4(H4A), N6(H6A), N8(H8D), C9(H9), C10(H10), C11(H11), C18(H18),
 C26(H26), C27(H27), C28(H28), C37(H37), C46(H46), C47(H47), C48(H48), C58(H58),
  C63(H63), C68(H68), C69(H69), C70(H70)
3.c Idealised Me refined as rotating group:
 C2(H2A,H2B,H2C), C3(H3A,H3B,H3C), C7(H7A,H7B,H7C), C8(H8A,H8B,H8C), C14(H14A,
 H14B,H14C), C15(H15A,H15B,H15C), C17(H17A,H17B,H17C), C20(H20A,H20B,H20C),
 C22(H22A,H22B,H22C), C23(H23A,H23B,H23C), C31(H31A,H31B,H31C), C32(H32A,H32B,
 H32C), C34(H34A,H34B,H34C), C35(H35A,H35B,H35C), C39(H39A,H39B,H39C), C40(H40A,
 H40B,H40C), C42(H42A,H42B,H42C), C43(H43A,H43B,H43C), C51(H51A,H51B,H51C),
 C52(H52A,H52B,H52C), C54(H54A,H54B,H54C), C55(H55A,H55B,H55C), C57(H57A,H57B,
 H57C), C60(H60A,H60B,H60C), C62(H62A,H62B,H62C), C65(H65A,H65B,H65C), C73(H73A,
 H73B,H73C), C74(H74A,H74B,H74C), C76(H76A,H76B,H76C), C77(H77A,H77B,H77C),
 C79(H79A,H79B,H79C), C80(H80A,H80B,H80C)
3.d Idealised tetrahedral OH refined as rotating group:
 O4(H4), O8(H8), O12(H12), O16(H16)
;
_olex2_submission_special_instructions 'No special instructions were received'

loop_
_space_group_symop_operation_xyz
'x, y, z'
'-x, y+1/2, -z+1/2'
'-x, -y, -z'
'x, -y-1/2, z-1/2'

loop_
_atom_site_label
_atom_site_type_symbol
_atom_site_fract_x
_atom_site_fract_y
_atom_site_fract_z
_atom_site_U_iso_or_equiv
_atom_site_adp_type
_atom_site_occupancy
_atom_site_site_symmetry_order
_atom_site_calc_flag
_atom_site_refinement_flags_posn
_atom_site_refinement_flags_adp
_atom_site_refinement_flags_occupancy
_atom_site_disorder_assembly
_atom_site_disorder_group
Co1 Co 0.12524(2) 0.37592(2) 0.34456(2) 0.02200(11) Uani 1 1 d . . . . .
Co2 Co 0.61631(2) 0.17837(2) 0.33167(2) 0.02239(11) Uani 1 1 d . . . . .
P1 P -0.02885(4) 0.30128(5) 0.29495(3) 0.02347(19) Uani 1 1 d . . . . .
P2 P 0.26598(4) 0.28938(4) 0.41049(3) 0.02043(18) Uani 1 1 d . . . . .
P3 P 0.77844(4) 0.22940(4) 0.39117(3) 0.02150(18) Uani 1 1 d . . . . .
P4 P 0.47652(4) 0.27762(4) 0.32868(3) 0.02246(19) Uani 1 1 d . . . . .
O1 O 0.04272(11) 0.33100(12) 0.29567(8) 0.0261(5) Uani 1 1 d . . . . .
O3 O -0.06584(12) 0.34219(12) 0.32688(9) 0.0277(5) Uani 1 1 d . . . . .
O4 O -0.08710(12) 0.17269(12) 0.30403(10) 0.0311(5) Uani 1 1 d . . . . .
H4 H -0.109969 0.189803 0.322928 0.047 Uiso 1 1 calc R U . . .
O2 O -0.07766(12) 0.29560(13) 0.23530(9) 0.0303(5) Uani 1 1 d . . . . .
O5 O 0.18701(11) 0.30524(12) 0.38972(9) 0.0264(5) Uani 1 1 d . . . . .
O8 O 0.35773(13) 0.18592(13) 0.40895(10) 0.0350(6) Uani 1 1 d . . . . .
H8 H 0.374020 0.200945 0.385500 0.053 Uiso 1 1 calc R U . . .
O6 O 0.28858(11) 0.28254(11) 0.47273(8) 0.0209(5) Uani 1 1 d . . . . .
O7 O 0.31235(11) 0.34112(11) 0.39347(8) 0.0254(5) Uani 1 1 d . . . . .
O9 O 0.69918(11) 0.22010(12) 0.38153(8) 0.0264(5) Uani 1 1 d . . . . .
O12 O 0.87662(12) 0.33249(13) 0.40974(9) 0.0323(6) Uani 1 1 d . . . . .
H12 H 0.887086 0.329268 0.381881 0.049 Uiso 1 1 calc R U . . .
O10 O 0.81897(11) 0.19971(11) 0.44868(8) 0.0247(5) Uani 1 1 d . . . . .
O11 O 0.80592(11) 0.19646(12) 0.35054(8) 0.0251(5) Uani 1 1 d . . . . .
O13 O 0.54332(12) 0.25049(12) 0.31875(9) 0.0281(5) Uani 1 1 d . . . . .
O14 O 0.43605(11) 0.32851(12) 0.28043(8) 0.0254(5) Uani 1 1 d . . . . .
O16 O 0.43943(13) 0.38336(12) 0.38321(10) 0.0332(6) Uani 1 1 d . . . . .
H16 H 0.408719 0.355945 0.388826 0.050 Uiso 1 1 calc R U . . .
O15 O 0.42928(12) 0.21984(12) 0.33846(9) 0.0273(5) Uani 1 1 d . . . . .
N1 N 0.08864(14) 0.44539(14) 0.38748(11) 0.0273(6) Uani 1 1 d . . . . .
N2 N 0.01905(14) 0.44721(15) 0.38632(11) 0.0273(6) Uani 1 1 d . . . . .
H2 H -0.014149 0.418354 0.367201 0.033 Uiso 1 1 calc R U . . .
N3 N 0.17665(14) 0.42996(15) 0.30283(11) 0.0266(6) Uani 1 1 d . . . . .
N4 N 0.24843(14) 0.42890(14) 0.31172(11) 0.0281(6) Uani 1 1 d . . . . .
H4A H 0.278203 0.402267 0.335705 0.034 Uiso 1 1 calc R U . . .
N5 N 0.57712(15) 0.09360(14) 0.36035(11) 0.0278(6) Uani 1 1 d . . . . .
N6 N 0.51651(15) 0.09769(15) 0.37470(11) 0.0310(7) Uani 1 1 d . . . . .
H6A H 0.486300 0.133952 0.367034 0.037 Uiso 1 1 calc R U . . .
N7 N 0.63669(14) 0.16564(14) 0.26362(10) 0.0257(6) Uani 1 1 d . . . . .
N8 N 0.70132(14) 0.17905(15) 0.25746(11) 0.0291(6) Uani 1 1 d . . . . .
H8D H 0.740417 0.186804 0.283333 0.035 Uiso 1 1 calc R U . . .
C1 C -0.01910(17) 0.20686(18) 0.31647(14) 0.0275(8) Uani 1 1 d . . . . .
C2 C 0.0172(2) 0.2078(2) 0.37517(15) 0.0392(9) Uani 1 1 d . . . . .
H2A H 0.062922 0.232738 0.382780 0.059 Uiso 1 1 calc R U . . .
H2B H 0.024953 0.158078 0.388179 0.059 Uiso 1 1 calc R U . . .
H2C H -0.013096 0.233177 0.392279 0.059 Uiso 1 1 calc R U . . .
C3 C 0.0247(2) 0.1625(2) 0.28969(18) 0.0445(10) Uani 1 1 d . . . . .
H3A H -0.001974 0.156640 0.252740 0.067 Uiso 1 1 calc R U . . .
H3B H 0.034708 0.114876 0.306213 0.067 Uiso 1 1 calc R U . . .
H3C H 0.069552 0.187497 0.292911 0.067 Uiso 1 1 calc R U . . .
C4 C -0.07762(18) 0.3452(2) 0.19552(14) 0.0382(9) Uani 1 1 d . . . . .
C5 C -0.1163(2) 0.4084(2) 0.19007(16) 0.0467(11) Uani 1 1 d . . . . .
C6 C -0.1590(2) 0.4307(2) 0.22580(18) 0.0499(11) Uani 1 1 d . . . . .
H6 H -0.157265 0.389999 0.250554 0.060 Uiso 1 1 calc R U . . .
C7 C -0.2370(2) 0.4439(3) 0.1947(2) 0.0787(18) Uani 1 1 d . . . . .
H7A H -0.240153 0.483968 0.170339 0.118 Uiso 1 1 calc R U . . .
H7B H -0.263825 0.456064 0.218721 0.118 Uiso 1 1 calc R U . . .
H7C H -0.256960 0.400151 0.175235 0.118 Uiso 1 1 calc R U . . .
C8 C -0.1275(3) 0.4970(3) 0.2577(2) 0.0674(14) Uani 1 1 d . . . . .
H8A H -0.077650 0.487712 0.277212 0.101 Uiso 1 1 calc R U . . .
H8B H -0.154106 0.507795 0.282029 0.101 Uiso 1 1 calc R U . . .
H8C H -0.130401 0.538246 0.234317 0.101 Uiso 1 1 calc R U . . .
C9 C -0.1169(2) 0.4537(3) 0.14800(18) 0.0644(15) Uani 1 1 d . . . . .
H9 H -0.142212 0.498075 0.143335 0.077 Uiso 1 1 calc R U . . .
C10 C -0.0810(3) 0.4344(4) 0.11358(19) 0.0776(19) Uani 1 1 d . . . . .
H10 H -0.081823 0.465619 0.085407 0.093 Uiso 1 1 calc R U . . .
C11 C -0.0442(2) 0.3707(4) 0.11957(17) 0.0703(17) Uani 1 1 d . . . . .
H11 H -0.019863 0.358403 0.095339 0.084 Uiso 1 1 calc R U . . .
C12 C -0.0416(2) 0.3233(3) 0.16054(15) 0.0515(12) Uani 1 1 d . . . . .
C13 C -0.0046(2) 0.2512(3) 0.16624(17) 0.0596(13) Uani 1 1 d . . . . .
H13 H 0.021462 0.244440 0.204086 0.072 Uiso 1 1 calc R U . . .
C14 C 0.0503(3) 0.2447(4) 0.1364(2) 0.0920(19) Uani 1 1 d . U . . .
H14A H 0.025687 0.244341 0.098881 0.138 Uiso 1 1 calc R U . . .
H14B H 0.077204 0.199758 0.146416 0.138 Uiso 1 1 calc R U . . .
H14C H 0.082926 0.285947 0.145068 0.138 Uiso 1 1 calc R U . . .
C15 C -0.0585(3) 0.1888(3) 0.1495(2) 0.0788(18) Uani 1 1 d . . . . .
H15A H -0.090055 0.188988 0.171349 0.118 Uiso 1 1 calc R U . . .
H15B H -0.032979 0.142726 0.153726 0.118 Uiso 1 1 calc R U . . .
H15C H -0.086634 0.195158 0.112954 0.118 Uiso 1 1 calc R U . . .
C16 C 0.12123(19) 0.49750(19) 0.42100(14) 0.0330(8) Uani 1 1 d . . . . .
C17 C 0.1987(2) 0.5115(2) 0.43249(17) 0.0455(10) Uani 1 1 d . . . . .
H17A H 0.224630 0.489202 0.465886 0.068 Uiso 1 1 calc R U . . .
H17B H 0.207326 0.563682 0.434367 0.068 Uiso 1 1 calc R U . . .
H17C H 0.215126 0.490684 0.404768 0.068 Uiso 1 1 calc R U . . .
C18 C 0.0721(2) 0.53156(19) 0.44088(15) 0.0357(9) Uani 1 1 d . . . . .
H18 H 0.081123 0.570013 0.465387 0.043 Uiso 1 1 calc R U . . .
C19 C 0.00784(19) 0.49834(18) 0.41789(14) 0.0322(8) Uani 1 1 d . . . . .
C20 C -0.0644(2) 0.5118(2) 0.42261(18) 0.0478(11) Uani 1 1 d . . . . .
H20A H -0.092361 0.540377 0.392752 0.072 Uiso 1 1 calc R U . . .
H20B H -0.060074 0.538337 0.454903 0.072 Uiso 1 1 calc R U . . .
H20C H -0.088235 0.465542 0.423281 0.072 Uiso 1 1 calc R U . . .
C21 C 0.28216(18) 0.19688(18) 0.39312(13) 0.0279(8) Uani 1 1 d . . . . .
C22 C 0.2500(2) 0.1875(2) 0.33475(14) 0.0397(9) Uani 1 1 d . . . . .
H22A H 0.198207 0.191390 0.325314 0.060 Uiso 1 1 calc R U . . .
H22B H 0.262824 0.139811 0.324523 0.060 Uiso 1 1 calc R U . . .
H22C H 0.268283 0.225084 0.316674 0.060 Uiso 1 1 calc R U . . .
C23 C 0.2531(2) 0.14123(19) 0.42299(16) 0.0391(9) Uani 1 1 d . . . . .
H23A H 0.278192 0.145586 0.460337 0.059 Uiso 1 1 calc R U . . .
H23B H 0.260226 0.092586 0.411104 0.059 Uiso 1 1 calc R U . . .
H23C H 0.202268 0.149726 0.416722 0.059 Uiso 1 1 calc R U . . .
C24 C 0.28101(17) 0.33566(16) 0.50818(12) 0.0221(7) Uani 1 1 d . . . . .
C25 C 0.33654(17) 0.38435(18) 0.52879(13) 0.0270(7) Uani 1 1 d . . . . .
C26 C 0.3297(2) 0.43121(19) 0.56717(14) 0.0350(9) Uani 1 1 d . . . . .
H26 H 0.366627 0.464896 0.582012 0.042 Uiso 1 1 calc R U . . .
C27 C 0.2711(2) 0.43017(19) 0.58427(14) 0.0366(9) Uani 1 1 d . . . . .
H27 H 0.267847 0.462671 0.610726 0.044 Uiso 1 1 calc R U . . .
C28 C 0.21629(19) 0.38140(18) 0.56276(13) 0.0309(8) Uani 1 1 d . . . . .
H28 H 0.175645 0.381220 0.574515 0.037 Uiso 1 1 calc R U . . .
C29 C 0.22023(17) 0.33300(17) 0.52435(12) 0.0236(7) Uani 1 1 d . . . . .
C30 C 0.16164(17) 0.27750(18) 0.50301(13) 0.0276(7) Uani 1 1 d . . . . .
H30 H 0.162236 0.263605 0.467297 0.033 Uiso 1 1 calc R U . . .
C31 C 0.1765(2) 0.2095(2) 0.53682(17) 0.0457(10) Uani 1 1 d . . . . .
H31A H 0.223473 0.190373 0.538642 0.068 Uiso 1 1 calc R U . . .
H31B H 0.140223 0.172989 0.521495 0.068 Uiso 1 1 calc R U . . .
H31C H 0.175488 0.221420 0.571987 0.068 Uiso 1 1 calc R U . . .
C32 C 0.08801(19) 0.3071(2) 0.49832(16) 0.0414(9) Uani 1 1 d . . . . .
H32A H 0.084876 0.317978 0.533132 0.062 Uiso 1 1 calc R U . . .
H32B H 0.052010 0.271047 0.481484 0.062 Uiso 1 1 calc R U . . .
H32C H 0.079802 0.351354 0.477344 0.062 Uiso 1 1 calc R U . . .
C33 C 0.40226(18) 0.38844(19) 0.51075(14) 0.0315(8) Uani 1 1 d . . . . .
H33 H 0.399806 0.348135 0.485559 0.038 Uiso 1 1 calc R U . . .
C34 C 0.4707(2) 0.3796(2) 0.55630(15) 0.0463(10) Uani 1 1 d . . . . .
H34A H 0.475136 0.419680 0.580822 0.069 Uiso 1 1 calc R U . . .
H34B H 0.511667 0.379593 0.543031 0.069 Uiso 1 1 calc R U . . .
H34C H 0.469188 0.333771 0.574163 0.069 Uiso 1 1 calc R U . . .
C35 C 0.4029(2) 0.46015(19) 0.48228(15) 0.0381(9) Uani 1 1 d . . . . .
H35A H 0.359504 0.464134 0.452643 0.057 Uiso 1 1 calc R U . . .
H35B H 0.444434 0.461624 0.469706 0.057 Uiso 1 1 calc R U . . .
H35C H 0.405208 0.500460 0.506312 0.057 Uiso 1 1 calc R U . . .
C36 C 0.15094(18) 0.47732(18) 0.26353(14) 0.0295(8) Uani 1 1 d . . . . .
C37 C 0.20651(19) 0.5052(2) 0.24818(15) 0.0375(9) Uani 1 1 d . . . . .
H37 H 0.202955 0.539511 0.221306 0.045 Uiso 1 1 calc R U . . .
C38 C 0.26787(18) 0.47347(19) 0.27938(15) 0.0341(9) Uani 1 1 d . . . . .
C39 C 0.3435(2) 0.4803(2) 0.28045(19) 0.0534(12) Uani 1 1 d . . . . .
H39A H 0.356520 0.438553 0.262895 0.080 Uiso 1 1 calc R U . . .
H39B H 0.374245 0.482004 0.316686 0.080 Uiso 1 1 calc R U . . .
H39C H 0.349539 0.524715 0.262488 0.080 Uiso 1 1 calc R U . . .
C40 C 0.0732(2) 0.4926(2) 0.24327(16) 0.0448(10) Uani 1 1 d . . . . .
H40A H 0.065001 0.534346 0.219784 0.067 Uiso 1 1 calc R U . . .
H40B H 0.055035 0.503200 0.272484 0.067 Uiso 1 1 calc R U . . .
H40C H 0.048425 0.450374 0.224229 0.067 Uiso 1 1 calc R U . . .
C41 C 0.80098(18) 0.32577(17) 0.39865(13) 0.0271(7) Uani 1 1 d . . . . .
C42 C 0.7617(2) 0.36361(19) 0.34777(14) 0.0372(9) Uani 1 1 d . . . . .
H42A H 0.710387 0.359260 0.341462 0.056 Uiso 1 1 calc R U . . .
H42B H 0.774551 0.341091 0.318985 0.056 Uiso 1 1 calc R U . . .
H42C H 0.775006 0.414800 0.350125 0.056 Uiso 1 1 calc R U . . .
C43 C 0.7828(2) 0.35848(19) 0.44486(15) 0.0362(9) Uani 1 1 d . . . . .
H43A H 0.793865 0.410224 0.447034 0.054 Uiso 1 1 calc R U . . .
H43B H 0.810842 0.334561 0.477026 0.054 Uiso 1 1 calc R U . . .
H43C H 0.732125 0.351681 0.440244 0.054 Uiso 1 1 calc R U . . .
C44 C 0.80880(17) 0.12876(17) 0.46470(12) 0.0253(7) Uani 1 1 d . . . . .
C45 C 0.85229(17) 0.07423(18) 0.45580(13) 0.0266(7) Uani 1 1 d . . . . .
C46 C 0.8421(2) 0.0049(2) 0.47280(14) 0.0361(9) Uani 1 1 d . . . . .
H46 H 0.870104 -0.033965 0.467024 0.043 Uiso 1 1 calc R U . . .
C47 C 0.7919(2) -0.0081(2) 0.49783(15) 0.0425(10) Uani 1 1 d . . . . .
H47 H 0.784943 -0.055708 0.508471 0.051 Uiso 1 1 calc R U . . .
C48 C 0.7521(2) 0.0481(2) 0.50730(15) 0.0405(9) Uani 1 1 d . . . . .
H48 H 0.718509 0.038523 0.525226 0.049 Uiso 1 1 calc R U . . .
C49 C 0.75938(18) 0.11850(19) 0.49150(13) 0.0298(8) Uani 1 1 d . . . . .
C50 C 0.7201(2) 0.1816(2) 0.50574(14) 0.0375(9) Uani 1 1 d . . . . .
H50 H 0.707381 0.215857 0.475579 0.045 Uiso 1 1 calc R U . . .
C51 C 0.7707(3) 0.2215(3) 0.55266(17) 0.0574(12) Uani 1 1 d . . . . .
H51A H 0.785340 0.188691 0.582593 0.086 Uiso 1 1 calc R U . . .
H51B H 0.746270 0.263357 0.561482 0.086 Uiso 1 1 calc R U . . .
H51C H 0.812713 0.237822 0.543788 0.086 Uiso 1 1 calc R U . . .
C52 C 0.6510(2) 0.1600(3) 0.51657(19) 0.0607(13) Uani 1 1 d . . . . .
H52A H 0.620510 0.133371 0.486637 0.091 Uiso 1 1 calc R U . . .
H52B H 0.626215 0.203598 0.522323 0.091 Uiso 1 1 calc R U . . .
H52C H 0.662152 0.129384 0.547674 0.091 Uiso 1 1 calc R U . . .
C53 C 0.91172(18) 0.08895(18) 0.43293(13) 0.0294(8) Uani 1 1 d . . . . .
H53 H 0.899032 0.133571 0.411126 0.035 Uiso 1 1 calc R U . . .
C54 C 0.9228(2) 0.0286(2) 0.39816(16) 0.0460(10) Uani 1 1 d . . . . .
H54A H 0.940040 -0.014610 0.419240 0.069 Uiso 1 1 calc R U . . .
H54B H 0.957786 0.043768 0.381224 0.069 Uiso 1 1 calc R U . . .
H54C H 0.877621 0.017662 0.371549 0.069 Uiso 1 1 calc R U . . .
C55 C 0.9793(2) 0.1051(2) 0.47758(15) 0.0436(10) Uani 1 1 d . . . . .
H55A H 0.972974 0.150008 0.494929 0.065 Uiso 1 1 calc R U . . .
H55B H 1.019391 0.110422 0.463706 0.065 Uiso 1 1 calc R U . . .
H55C H 0.988775 0.065269 0.502719 0.065 Uiso 1 1 calc R U . . .
C56 C 0.5093(2) 0.03905(19) 0.40203(15) 0.0352(9) Uani 1 1 d . . . . .
C57 C 0.4463(2) 0.0284(2) 0.4207(2) 0.0575(13) Uani 1 1 d . . . . .
H57A H 0.445189 0.066565 0.445678 0.086 Uiso 1 1 calc R U . . .
H57B H 0.449533 -0.018803 0.437707 0.086 Uiso 1 1 calc R U . . .
H57C H 0.402788 0.030576 0.391019 0.086 Uiso 1 1 calc R U . . .
C58 C 0.5673(2) -0.00430(19) 0.40589(15) 0.0364(9) Uani 1 1 d . . . . .
H58 H 0.577552 -0.049426 0.423381 0.044 Uiso 1 1 calc R U . . .
C59 C 0.60774(19) 0.03056(18) 0.37940(14) 0.0307(8) Uani 1 1 d . . . . .
C60 C 0.6736(2) 0.0063(2) 0.36849(16) 0.0415(9) Uani 1 1 d . . . . .
H60A H 0.681097 0.035696 0.340374 0.062 Uiso 1 1 calc R U . . .
H60B H 0.668808 -0.044581 0.357938 0.062 Uiso 1 1 calc R U . . .
H60C H 0.714340 0.011864 0.399972 0.062 Uiso 1 1 calc R U . . .
C61 C 0.69793(19) 0.1790(2) 0.20707(14) 0.0361(9) Uani 1 1 d . . . . .
C62 C 0.7626(2) 0.1923(3) 0.19062(16) 0.0547(12) Uani 1 1 d . . . . .
H62A H 0.761430 0.241822 0.177498 0.082 Uiso 1 1 calc R U . . .
H62B H 0.763489 0.158149 0.163053 0.082 Uiso 1 1 calc R U . . .
H62C H 0.805254 0.185701 0.220558 0.082 Uiso 1 1 calc R U . . .
C63 C 0.62803(19) 0.1656(2) 0.17912(14) 0.0374(9) Uani 1 1 d . . . . .
H63 H 0.608614 0.162676 0.142288 0.045 Uiso 1 1 calc R U . . .
C64 C 0.59162(18) 0.15730(18) 0.21529(13) 0.0293(8) Uani 1 1 d . . . . .
C65 C 0.51507(18) 0.1399(2) 0.20695(14) 0.0343(8) Uani 1 1 d . . . . .
H65A H 0.506783 0.134216 0.240766 0.051 Uiso 1 1 calc R U . . .
H65B H 0.502855 0.094919 0.187077 0.051 Uiso 1 1 calc R U . . .
H65C H 0.485400 0.179304 0.187559 0.051 Uiso 1 1 calc R U . . .
C66 C 0.42641(18) 0.31194(18) 0.22757(13) 0.0271(7) Uani 1 1 d . . . . .
C67 C 0.36521(18) 0.2756(2) 0.19956(14) 0.0330(8) Uani 1 1 d . . . . .
C68 C 0.3549(2) 0.2642(2) 0.14645(14) 0.0375(9) Uani 1 1 d . . . . .
H68 H 0.313635 0.239331 0.126229 0.045 Uiso 1 1 calc R U . . .
C69 C 0.4035(2) 0.2885(2) 0.12287(15) 0.0382(9) Uani 1 1 d . . . . .
H69 H 0.395573 0.280521 0.086723 0.046 Uiso 1 1 calc R U . . .
C70 C 0.4641(2) 0.32463(19) 0.15229(14) 0.0353(9) Uani 1 1 d . . . . .
H70 H 0.497490 0.341019 0.135894 0.042 Uiso 1 1 calc R U . . .
C71 C 0.47693(18) 0.33736(18) 0.20530(13) 0.0286(8) Uani 1 1 d . . . . .
C72 C 0.54182(18) 0.37976(19) 0.23688(14) 0.0322(8) Uani 1 1 d . . . . .
H72 H 0.555636 0.360674 0.273315 0.039 Uiso 1 1 calc R U . . .
C73 C 0.5236(2) 0.4596(2) 0.23928(17) 0.0464(10) Uani 1 1 d . . . . .
H73A H 0.511032 0.480427 0.204217 0.070 Uiso 1 1 calc R U . . .
H73B H 0.564737 0.485188 0.262184 0.070 Uiso 1 1 calc R U . . .
H73C H 0.483264 0.464354 0.252989 0.070 Uiso 1 1 calc R U . . .
C74 C 0.6059(2) 0.3708(2) 0.21722(17) 0.0493(11) Uani 1 1 d . . . . .
H74A H 0.614634 0.319322 0.213483 0.074 Uiso 1 1 calc R U . . .
H74B H 0.647709 0.392703 0.242191 0.074 Uiso 1 1 calc R U . . .
H74C H 0.596403 0.394787 0.183352 0.074 Uiso 1 1 calc R U . . .
C75 C 0.3097(2) 0.2501(3) 0.22394(16) 0.0483(11) Uani 1 1 d . . . . .
H75 H 0.329015 0.258478 0.262352 0.058 Uiso 1 1 calc R U . . .
C76 C 0.2415(3) 0.2961(3) 0.2031(3) 0.0933(19) Uani 1 1 d . U . . .
H76A H 0.253997 0.347538 0.206790 0.140 Uiso 1 1 calc R U . . .
H76B H 0.208945 0.285175 0.223152 0.140 Uiso 1 1 calc R U . . .
H76C H 0.218456 0.284861 0.166300 0.140 Uiso 1 1 calc R U . . .
C77 C 0.2953(4) 0.1705(3) 0.2154(3) 0.098(2) Uani 1 1 d . U . . .
H77A H 0.277343 0.160470 0.177990 0.147 Uiso 1 1 calc R U . . .
H77B H 0.259735 0.155684 0.232017 0.147 Uiso 1 1 calc R U . . .
H77C H 0.339328 0.143401 0.230818 0.147 Uiso 1 1 calc R U . . .
C78 C 0.50012(17) 0.34205(18) 0.38296(13) 0.0282(8) Uani 1 1 d . . . . .
C79 C 0.5291(2) 0.2991(2) 0.43345(15) 0.0449(10) Uani 1 1 d . . . . .
H79A H 0.543295 0.332529 0.463054 0.067 Uiso 1 1 calc R U . . .
H79B H 0.570368 0.270843 0.432080 0.067 Uiso 1 1 calc R U . . .
H79C H 0.492175 0.266494 0.437619 0.067 Uiso 1 1 calc R U . . .
C80 C 0.5546(2) 0.3972(2) 0.37709(16) 0.0450(10) Uani 1 1 d . . . . .
H80A H 0.533539 0.426753 0.346043 0.068 Uiso 1 1 calc R U . . .
H80B H 0.596353 0.371818 0.373496 0.068 Uiso 1 1 calc R U . . .
H80C H 0.568846 0.428283 0.407966 0.068 Uiso 1 1 calc R U . . .

loop_
_atom_site_aniso_label
_atom_site_aniso_U_11
_atom_site_aniso_U_22
_atom_site_aniso_U_33
_atom_site_aniso_U_23
_atom_site_aniso_U_13
_atom_site_aniso_U_12
Co1 0.0190(2) 0.0239(2) 0.0245(2) 0.00168(18) 0.00883(18) -0.00099(18)
Co2 0.0197(2) 0.0247(2) 0.0236(2) -0.00120(18) 0.00788(18) 0.00024(18)
P1 0.0206(4) 0.0268(4) 0.0239(4) -0.0001(3) 0.0081(4) -0.0027(3)
P2 0.0192(4) 0.0219(4) 0.0212(4) 0.0017(3) 0.0076(3) -0.0015(3)
P3 0.0196(4) 0.0241(4) 0.0207(4) 0.0007(3) 0.0061(3) 0.0004(3)
P4 0.0182(4) 0.0247(4) 0.0254(4) -0.0005(3) 0.0080(4) -0.0001(3)
O1 0.0224(12) 0.0323(13) 0.0244(12) 0.0007(10) 0.0083(10) -0.0047(10)
O3 0.0292(13) 0.0273(12) 0.0312(13) -0.0021(10) 0.0161(11) -0.0022(10)
O4 0.0244(13) 0.0312(13) 0.0415(15) -0.0081(11) 0.0159(11) -0.0064(10)
O2 0.0226(12) 0.0438(14) 0.0243(13) 0.0018(11) 0.0067(10) -0.0060(11)
O5 0.0178(12) 0.0329(13) 0.0282(13) 0.0062(10) 0.0065(10) 0.0011(9)
O8 0.0351(14) 0.0344(14) 0.0426(15) 0.0072(11) 0.0224(12) 0.0095(11)
O6 0.0220(12) 0.0217(11) 0.0198(11) -0.0007(9) 0.0076(9) 0.0007(9)
O7 0.0231(12) 0.0262(12) 0.0279(13) 0.0064(10) 0.0092(10) -0.0035(9)
O9 0.0207(12) 0.0326(13) 0.0265(12) -0.0017(10) 0.0082(10) -0.0011(10)
O12 0.0277(13) 0.0377(14) 0.0342(14) -0.0042(12) 0.0133(11) -0.0085(11)
O10 0.0240(12) 0.0262(12) 0.0232(12) 0.0025(9) 0.0063(10) -0.0009(9)
O11 0.0224(12) 0.0303(12) 0.0228(12) 0.0008(10) 0.0074(10) 0.0041(10)
O13 0.0228(12) 0.0331(13) 0.0314(13) 0.0045(10) 0.0129(10) 0.0050(10)
O14 0.0219(12) 0.0281(12) 0.0264(12) 0.0004(10) 0.0078(10) 0.0032(9)
O16 0.0343(14) 0.0286(13) 0.0450(15) -0.0052(11) 0.0242(12) -0.0033(11)
O15 0.0251(12) 0.0261(12) 0.0338(13) -0.0010(10) 0.0134(10) -0.0036(10)
N1 0.0254(15) 0.0264(15) 0.0321(16) -0.0002(12) 0.0118(13) 0.0000(12)
N2 0.0229(15) 0.0280(15) 0.0325(16) -0.0044(12) 0.0107(13) -0.0008(12)
N3 0.0202(15) 0.0300(15) 0.0298(16) 0.0062(12) 0.0079(12) -0.0002(12)
N4 0.0191(14) 0.0294(15) 0.0365(17) 0.0129(13) 0.0096(13) 0.0030(12)
N5 0.0279(16) 0.0243(15) 0.0313(16) -0.0036(12) 0.0091(13) -0.0020(12)
N6 0.0304(16) 0.0235(15) 0.0425(18) 0.0008(13) 0.0159(14) -0.0002(12)
N7 0.0214(15) 0.0311(15) 0.0255(15) -0.0029(12) 0.0087(12) 0.0008(12)
N8 0.0208(15) 0.0417(17) 0.0253(15) -0.0036(13) 0.0077(12) -0.0010(13)
C1 0.0217(17) 0.0266(18) 0.036(2) -0.0034(15) 0.0108(15) -0.0058(14)
C2 0.033(2) 0.033(2) 0.044(2) 0.0096(17) 0.0022(18) -0.0081(16)
C3 0.032(2) 0.032(2) 0.077(3) -0.008(2) 0.027(2) -0.0009(16)
C4 0.0210(19) 0.066(3) 0.0251(19) 0.0096(18) 0.0036(15) -0.0126(18)
C5 0.023(2) 0.067(3) 0.047(2) 0.024(2) 0.0045(18) -0.0097(19)
C6 0.031(2) 0.054(3) 0.068(3) 0.030(2) 0.021(2) 0.0047(19)
C7 0.035(3) 0.089(4) 0.114(5) 0.049(3) 0.024(3) 0.009(3)
C8 0.061(3) 0.057(3) 0.091(4) 0.020(3) 0.032(3) 0.008(2)
C9 0.032(2) 0.093(4) 0.058(3) 0.043(3) -0.001(2) -0.015(2)
C10 0.043(3) 0.134(5) 0.048(3) 0.045(3) 0.002(2) -0.029(3)
C11 0.039(3) 0.144(5) 0.028(2) 0.010(3) 0.010(2) -0.028(3)
C12 0.026(2) 0.101(4) 0.026(2) -0.001(2) 0.0065(17) -0.017(2)
C13 0.034(2) 0.113(4) 0.036(2) -0.018(3) 0.017(2) -0.006(3)
C14 0.091(2) 0.097(2) 0.091(2) -0.0010(10) 0.0312(11) 0.0014(10)
C15 0.052(3) 0.112(5) 0.065(3) -0.048(3) 0.007(3) 0.002(3)
C16 0.035(2) 0.0300(19) 0.035(2) -0.0009(16) 0.0115(17) -0.0015(16)
C17 0.035(2) 0.044(2) 0.056(3) -0.012(2) 0.010(2) -0.0066(18)
C18 0.042(2) 0.0294(19) 0.039(2) -0.0089(16) 0.0171(18) -0.0027(16)
C19 0.037(2) 0.0256(18) 0.039(2) -0.0032(16) 0.0188(17) 0.0028(15)
C20 0.044(2) 0.042(2) 0.067(3) -0.016(2) 0.030(2) -0.0005(19)
C21 0.0289(19) 0.0255(17) 0.034(2) -0.0019(15) 0.0168(16) -0.0031(14)
C22 0.043(2) 0.045(2) 0.034(2) -0.0134(18) 0.0171(18) -0.0070(18)
C23 0.051(2) 0.0246(19) 0.051(2) -0.0033(17) 0.028(2) -0.0062(17)
C24 0.0264(18) 0.0201(16) 0.0198(16) 0.0006(13) 0.0070(14) 0.0019(13)
C25 0.0264(18) 0.0295(18) 0.0251(18) 0.0016(14) 0.0078(15) -0.0040(14)
C26 0.042(2) 0.0312(19) 0.034(2) -0.0080(16) 0.0147(17) -0.0135(16)
C27 0.051(2) 0.0286(19) 0.034(2) -0.0075(16) 0.0173(18) -0.0013(17)
C28 0.0312(19) 0.0336(19) 0.0311(19) -0.0024(16) 0.0141(16) 0.0040(16)
C29 0.0235(17) 0.0247(17) 0.0229(17) 0.0021(14) 0.0073(14) 0.0018(13)
C30 0.0265(18) 0.0329(19) 0.0258(18) -0.0032(15) 0.0116(15) -0.0038(15)
C31 0.045(2) 0.034(2) 0.052(3) 0.0030(19) 0.007(2) -0.0108(18)
C32 0.026(2) 0.055(2) 0.044(2) -0.0053(19) 0.0116(18) -0.0017(18)
C33 0.0275(19) 0.038(2) 0.0293(19) -0.0045(16) 0.0092(15) -0.0090(15)
C34 0.029(2) 0.068(3) 0.038(2) -0.007(2) 0.0053(18) -0.010(2)
C35 0.045(2) 0.038(2) 0.035(2) -0.0085(17) 0.0187(18) -0.0189(18)
C36 0.0266(19) 0.0270(18) 0.035(2) 0.0085(15) 0.0098(16) 0.0030(14)
C37 0.033(2) 0.036(2) 0.046(2) 0.0179(18) 0.0156(18) 0.0024(16)
C38 0.0277(19) 0.033(2) 0.045(2) 0.0160(17) 0.0159(17) 0.0020(15)
C39 0.032(2) 0.058(3) 0.078(3) 0.036(2) 0.027(2) 0.0063(19)
C40 0.032(2) 0.050(2) 0.053(3) 0.025(2) 0.0135(19) 0.0078(18)
C41 0.0292(19) 0.0244(17) 0.0298(19) 0.0003(14) 0.0119(15) -0.0006(14)
C42 0.043(2) 0.030(2) 0.040(2) 0.0088(16) 0.0145(18) 0.0043(17)
C43 0.041(2) 0.0302(19) 0.042(2) -0.0078(16) 0.0195(18) -0.0015(16)
C44 0.0271(18) 0.0275(17) 0.0203(17) 0.0048(14) 0.0058(14) -0.0032(14)
C45 0.0270(18) 0.0278(18) 0.0244(18) 0.0073(14) 0.0072(15) 0.0029(14)
C46 0.039(2) 0.033(2) 0.036(2) 0.0091(16) 0.0114(18) 0.0026(16)
C47 0.047(2) 0.037(2) 0.045(2) 0.0182(18) 0.016(2) -0.0001(18)
C48 0.041(2) 0.051(2) 0.035(2) 0.0118(18) 0.0194(18) -0.0043(19)
C49 0.0246(18) 0.040(2) 0.0235(18) 0.0047(15) 0.0059(15) 0.0013(15)
C50 0.038(2) 0.050(2) 0.028(2) 0.0047(17) 0.0156(17) 0.0082(18)
C51 0.065(3) 0.066(3) 0.040(3) -0.008(2) 0.015(2) 0.016(2)
C52 0.052(3) 0.079(3) 0.065(3) 0.018(3) 0.039(3) 0.017(2)
C53 0.0278(19) 0.0304(18) 0.0305(19) 0.0099(15) 0.0097(16) 0.0082(15)
C54 0.054(3) 0.050(2) 0.043(2) -0.0002(19) 0.027(2) 0.003(2)
C55 0.033(2) 0.055(3) 0.040(2) 0.0091(19) 0.0085(18) -0.0020(18)
C56 0.039(2) 0.0266(19) 0.043(2) 0.0058(16) 0.0166(18) -0.0040(16)
C57 0.061(3) 0.043(2) 0.085(4) 0.020(2) 0.046(3) 0.007(2)
C58 0.048(2) 0.0212(17) 0.039(2) 0.0052(16) 0.0124(18) 0.0032(16)
C59 0.032(2) 0.0254(18) 0.032(2) -0.0022(15) 0.0060(16) 0.0004(15)
C60 0.038(2) 0.036(2) 0.050(2) 0.0006(18) 0.0122(19) 0.0089(17)
C61 0.033(2) 0.054(2) 0.0238(19) -0.0029(17) 0.0114(16) -0.0056(17)
C62 0.040(2) 0.098(4) 0.033(2) -0.003(2) 0.0203(19) -0.012(2)
C63 0.033(2) 0.056(2) 0.0220(18) -0.0037(17) 0.0063(16) -0.0038(18)
C64 0.0286(19) 0.0326(19) 0.0247(18) -0.0049(15) 0.0053(15) 0.0006(15)
C65 0.029(2) 0.042(2) 0.030(2) -0.0040(16) 0.0066(16) -0.0043(16)
C66 0.0254(18) 0.0313(18) 0.0243(18) 0.0017(14) 0.0073(15) 0.0044(14)
C67 0.0263(19) 0.043(2) 0.029(2) 0.0020(16) 0.0080(16) 0.0003(16)
C68 0.033(2) 0.046(2) 0.031(2) 0.0016(17) 0.0070(17) -0.0011(17)
C69 0.045(2) 0.042(2) 0.028(2) 0.0030(17) 0.0130(18) 0.0013(18)
C70 0.039(2) 0.035(2) 0.037(2) 0.0083(17) 0.0183(18) 0.0028(17)
C71 0.0278(19) 0.0279(18) 0.032(2) 0.0057(15) 0.0122(16) 0.0038(14)
C72 0.0276(19) 0.0342(19) 0.036(2) 0.0065(16) 0.0119(16) -0.0027(15)
C73 0.041(2) 0.035(2) 0.059(3) 0.0013(19) 0.009(2) -0.0053(18)
C74 0.033(2) 0.064(3) 0.056(3) 0.002(2) 0.022(2) -0.008(2)
C75 0.033(2) 0.081(3) 0.031(2) -0.009(2) 0.0101(18) -0.020(2)
C76 0.091(2) 0.098(2) 0.092(2) 0.0005(10) 0.0302(11) 0.0010(10)
C77 0.100(2) 0.099(2) 0.097(2) -0.0007(10) 0.0331(11) -0.0060(10)
C78 0.0222(18) 0.0340(19) 0.0303(19) -0.0067(15) 0.0110(15) -0.0046(14)
C79 0.042(2) 0.056(3) 0.032(2) -0.0053(19) 0.0051(18) 0.002(2)
C80 0.038(2) 0.050(2) 0.053(3) -0.022(2) 0.022(2) -0.0215(19)

loop_
_atom_type_symbol
_atom_type_description
_atom_type_scat_dispersion_real
_atom_type_scat_dispersion_imag
_atom_type_scat_source
C C 0.0033 0.0016 'International Tables Vol C Tables 4.2.6.8 and 6.1.1.4'
H H 0.0000 0.0000 'International Tables Vol C Tables 4.2.6.8 and 6.1.1.4'
Co Co 0.3494 0.9721 'International Tables Vol C Tables 4.2.6.8 and 6.1.1.4'
N N 0.0061 0.0033 'International Tables Vol C Tables 4.2.6.8 and 6.1.1.4'
O O 0.0106 0.0060 'International Tables Vol C Tables 4.2.6.8 and 6.1.1.4'
P P 0.1023 0.0942 'International Tables Vol C Tables 4.2.6.8 and 6.1.1.4'

loop_
_geom_angle_atom_site_label_1
_geom_angle_atom_site_label_2
_geom_angle_atom_site_label_3
_geom_angle
_geom_angle_site_symmetry_1
_geom_angle_site_symmetry_3
_geom_angle_publ_flag
O1 Co1 O5 111.91(10) . . ?
O1 Co1 N1 106.80(10) . . ?
O1 Co1 N3 107.36(10) . . ?
O5 Co1 N1 109.79(11) . . ?
O5 Co1 N3 111.03(10) . . ?
N3 Co1 N1 109.83(11) . . ?
O9 Co2 N5 112.93(10) . . ?
O9 Co2 N7 108.49(10) . . ?
O13 Co2 O9 106.18(10) . . ?
O13 Co2 N5 104.85(10) . . ?
O13 Co2 N7 105.43(10) . . ?
N5 Co2 N7 117.99(11) . . ?
O1 P1 O2 108.04(12) . . ?
O1 P1 C1 109.59(14) . . ?
O3 P1 O1 115.43(13) . . ?
O3 P1 O2 111.08(13) . . ?
O3 P1 C1 108.86(14) . . ?
O2 P1 C1 103.14(14) . . ?
O5 P2 O6 109.07(12) . . ?
O5 P2 C21 109.12(15) . . ?
O6 P2 C21 100.33(14) . . ?
O7 P2 O5 114.99(13) . . ?
O7 P2 O6 111.83(12) . . ?
O7 P2 C21 110.49(14) . . ?
O9 P3 O10 108.05(12) . . ?
O9 P3 C41 109.41(14) . . ?
O10 P3 C41 101.16(14) . . ?
O11 P3 O9 114.63(13) . . ?
O11 P3 O10 112.43(12) . . ?
O11 P3 C41 110.29(14) . . ?
O13 P4 O14 107.27(12) . . ?
O13 P4 C78 109.55(14) . . ?
O14 P4 C78 101.94(14) . . ?
O15 P4 O13 114.87(13) . . ?
O15 P4 O14 112.26(13) . . ?
O15 P4 C78 110.14(14) . . ?
P1 O1 Co1 138.79(14) . . ?
C1 O4 H4 109.5 . . ?
C4 O2 P1 125.3(2) . . ?
P2 O5 Co1 137.72(14) . . ?
C21 O8 H8 109.5 . . ?
C24 O6 P2 126.91(19) . . ?
P3 O9 Co2 140.81(14) . . ?
C41 O12 H12 109.5 . . ?
C44 O10 P3 122.4(2) . . ?
P4 O13 Co2 148.08(15) . . ?
C66 O14 P4 124.7(2) . . ?
C78 O16 H16 109.5 . . ?
N2 N1 Co1 122.7(2) . . ?
C16 N1 Co1 131.6(2) . . ?
C16 N1 N2 105.7(3) . . ?
N1 N2 H2 124.3 . . ?
C19 N2 N1 111.4(3) . . ?
C19 N2 H2 124.3 . . ?
N4 N3 Co1 125.0(2) . . ?
C36 N3 Co1 129.2(2) . . ?
C36 N3 N4 105.6(3) . . ?
N3 N4 H4A 124.2 . . ?
C38 N4 N3 111.5(3) . . ?
C38 N4 H4A 124.2 . . ?
N6 N5 Co2 122.7(2) . . ?
C59 N5 Co2 130.2(2) . . ?
C59 N5 N6 105.7(3) . . ?
N5 N6 H6A 124.5 . . ?
C56 N6 N5 111.1(3) . . ?
C56 N6 H6A 124.5 . . ?
N8 N7 Co2 123.3(2) . . ?
C64 N7 Co2 129.8(2) . . ?
C64 N7 N8 105.7(3) . . ?
N7 N8 H8D 124.3 . . ?
C61 N8 N7 111.5(3) . . ?
C61 N8 H8D 124.3 . . ?
O4 C1 P1 110.3(2) . . ?
O4 C1 C2 111.0(3) . . ?
O4 C1 C3 106.3(3) . . ?
C2 C1 P1 106.8(2) . . ?
C2 C1 C3 110.0(3) . . ?
C3 C1 P1 112.5(2) . . ?
C1 C2 H2A 109.5 . . ?
C1 C2 H2B 109.5 . . ?
C1 C2 H2C 109.5 . . ?
H2A C2 H2B 109.5 . . ?
H2A C2 H2C 109.5 . . ?
H2B C2 H2C 109.5 . . ?
C1 C3 H3A 109.5 . . ?
C1 C3 H3B 109.5 . . ?
C1 C3 H3C 109.5 . . ?
H3A C3 H3B 109.5 . . ?
H3A C3 H3C 109.5 . . ?
H3B C3 H3C 109.5 . . ?
C5 C4 O2 120.1(3) . . ?
C5 C4 C12 123.6(4) . . ?
C12 C4 O2 116.1(4) . . ?
C4 C5 C6 124.1(3) . . ?
C4 C5 C9 117.2(4) . . ?
C9 C5 C6 118.7(4) . . ?
C5 C6 H6 107.9 . . ?
C5 C6 C7 111.0(4) . . ?
C7 C6 H6 107.9 . . ?
C8 C6 C5 111.6(3) . . ?
C8 C6 H6 107.9 . . ?
C8 C6 C7 110.5(4) . . ?
C6 C7 H7A 109.5 . . ?
C6 C7 H7B 109.5 . . ?
C6 C7 H7C 109.5 . . ?
H7A C7 H7B 109.5 . . ?
H7A C7 H7C 109.5 . . ?
H7B C7 H7C 109.5 . . ?
C6 C8 H8A 109.5 . . ?
C6 C8 H8B 109.5 . . ?
C6 C8 H8C 109.5 . . ?
H8A C8 H8B 109.5 . . ?
H8A C8 H8C 109.5 . . ?
H8B C8 H8C 109.5 . . ?
C5 C9 H9 119.7 . . ?
C10 C9 C5 120.7(5) . . ?
C10 C9 H9 119.7 . . ?
C9 C10 H10 119.7 . . ?
C11 C10 C9 120.6(4) . . ?
C11 C10 H10 119.7 . . ?
C10 C11 H11 119.2 . . ?
C10 C11 C12 121.6(5) . . ?
C12 C11 H11 119.2 . . ?
C4 C12 C13 121.2(4) . . ?
C11 C12 C4 116.4(5) . . ?
C11 C12 C13 122.4(4) . . ?
C12 C13 H13 107.3 . . ?
C12 C13 C14 114.4(4) . . ?
C12 C13 C15 111.3(4) . . ?
C14 C13 H13 107.3 . . ?
C14 C13 C15 108.9(4) . . ?
C15 C13 H13 107.3 . . ?
C13 C14 H14A 109.5 . . ?
C13 C14 H14B 109.5 . . ?
C13 C14 H14C 109.5 . . ?
H14A C14 H14B 109.5 . . ?
H14A C14 H14C 109.5 . . ?
H14B C14 H14C 109.5 . . ?
C13 C15 H15A 109.5 . . ?
C13 C15 H15B 109.5 . . ?
C13 C15 H15C 109.5 . . ?
H15A C15 H15B 109.5 . . ?
H15A C15 H15C 109.5 . . ?
H15B C15 H15C 109.5 . . ?
N1 C16 C17 121.0(3) . . ?
N1 C16 C18 109.6(3) . . ?
C18 C16 C17 129.4(3) . . ?
C16 C17 H17A 109.5 . . ?
C16 C17 H17B 109.5 . . ?
C16 C17 H17C 109.5 . . ?
H17A C17 H17B 109.5 . . ?
H17A C17 H17C 109.5 . . ?
H17B C17 H17C 109.5 . . ?
C16 C18 H18 126.9 . . ?
C19 C18 C16 106.3(3) . . ?
C19 C18 H18 126.9 . . ?
N2 C19 C18 107.1(3) . . ?
N2 C19 C20 121.5(3) . . ?
C18 C19 C20 131.5(3) . . ?
C19 C20 H20A 109.5 . . ?
C19 C20 H20B 109.5 . . ?
C19 C20 H20C 109.5 . . ?
H20A C20 H20B 109.5 . . ?
H20A C20 H20C 109.5 . . ?
H20B C20 H20C 109.5 . . ?
O8 C21 P2 107.7(2) . . ?
O8 C21 C22 111.0(3) . . ?
O8 C21 C23 105.9(3) . . ?
C22 C21 P2 108.8(2) . . ?
C22 C21 C23 111.4(3) . . ?
C23 C21 P2 112.0(2) . . ?
C21 C22 H22A 109.5 . . ?
C21 C22 H22B 109.5 . . ?
C21 C22 H22C 109.5 . . ?
H22A C22 H22B 109.5 . . ?
H22A C22 H22C 109.5 . . ?
H22B C22 H22C 109.5 . . ?
C21 C23 H23A 109.5 . . ?
C21 C23 H23B 109.5 . . ?
C21 C23 H23C 109.5 . . ?
H23A C23 H23B 109.5 . . ?
H23A C23 H23C 109.5 . . ?
H23B C23 H23C 109.5 . . ?
C25 C24 O6 119.0(3) . . ?
C25 C24 C29 123.0(3) . . ?
C29 C24 O6 117.8(3) . . ?
C24 C25 C33 123.3(3) . . ?
C26 C25 C24 117.1(3) . . ?
C26 C25 C33 119.6(3) . . ?
C25 C26 H26 119.1 . . ?
C27 C26 C25 121.8(3) . . ?
C27 C26 H26 119.1 . . ?
C26 C27 H27 120.0 . . ?
C26 C27 C28 119.9(3) . . ?
C28 C27 H27 120.0 . . ?
C27 C28 H28 119.5 . . ?
C29 C28 C27 120.9(3) . . ?
C29 C28 H28 119.5 . . ?
C24 C29 C30 122.2(3) . . ?
C28 C29 C24 117.3(3) . . ?
C28 C29 C30 120.4(3) . . ?
C29 C30 H30 107.8 . . ?
C29 C30 C31 110.2(3) . . ?
C29 C30 C32 112.7(3) . . ?
C31 C30 H30 107.8 . . ?
C32 C30 H30 107.8 . . ?
C32 C30 C31 110.5(3) . . ?
C30 C31 H31A 109.5 . . ?
C30 C31 H31B 109.5 . . ?
C30 C31 H31C 109.5 . . ?
H31A C31 H31B 109.5 . . ?
H31A C31 H31C 109.5 . . ?
H31B C31 H31C 109.5 . . ?
C30 C32 H32A 109.5 . . ?
C30 C32 H32B 109.5 . . ?
C30 C32 H32C 109.5 . . ?
H32A C32 H32B 109.5 . . ?
H32A C32 H32C 109.5 . . ?
H32B C32 H32C 109.5 . . ?
C25 C33 H33 108.1 . . ?
C25 C33 C34 111.7(3) . . ?
C25 C33 C35 110.0(3) . . ?
C34 C33 H33 108.1 . . ?
C34 C33 C35 110.6(3) . . ?
C35 C33 H33 108.1 . . ?
C33 C34 H34A 109.5 . . ?
C33 C34 H34B 109.5 . . ?
C33 C34 H34C 109.5 . . ?
H34A C34 H34B 109.5 . . ?
H34A C34 H34C 109.5 . . ?
H34B C34 H34C 109.5 . . ?
C33 C35 H35A 109.5 . . ?
C33 C35 H35B 109.5 . . ?
C33 C35 H35C 109.5 . . ?
H35A C35 H35B 109.5 . . ?
H35A C35 H35C 109.5 . . ?
H35B C35 H35C 109.5 . . ?
N3 C36 C37 109.5(3) . . ?
N3 C36 C40 120.6(3) . . ?
C37 C36 C40 129.9(3) . . ?
C36 C37 H37 126.6 . . ?
C38 C37 C36 106.8(3) . . ?
C38 C37 H37 126.6 . . ?
N4 C38 C37 106.6(3) . . ?
N4 C38 C39 121.7(3) . . ?
C37 C38 C39 131.7(3) . . ?
C38 C39 H39A 109.5 . . ?
C38 C39 H39B 109.5 . . ?
C38 C39 H39C 109.5 . . ?
H39A C39 H39B 109.5 . . ?
H39A C39 H39C 109.5 . . ?
H39B C39 H39C 109.5 . . ?
C36 C40 H40A 109.5 . . ?
C36 C40 H40B 109.5 . . ?
C36 C40 H40C 109.5 . . ?
H40A C40 H40B 109.5 . . ?
H40A C40 H40C 109.5 . . ?
H40B C40 H40C 109.5 . . ?
O12 C41 P3 108.0(2) . . ?
O12 C41 C42 111.0(3) . . ?
O12 C41 C43 106.6(3) . . ?
C42 C41 P3 107.9(2) . . ?
C43 C41 P3 111.5(2) . . ?
C43 C41 C42 111.8(3) . . ?
C41 C42 H42A 109.5 . . ?
C41 C42 H42B 109.5 . . ?
C41 C42 H42C 109.5 . . ?
H42A C42 H42B 109.5 . . ?
H42A C42 H42C 109.5 . . ?
H42B C42 H42C 109.5 . . ?
C41 C43 H43A 109.5 . . ?
C41 C43 H43B 109.5 . . ?
C41 C43 H43C 109.5 . . ?
H43A C43 H43B 109.5 . . ?
H43A C43 H43C 109.5 . . ?
H43B C43 H43C 109.5 . . ?
C45 C44 O10 117.8(3) . . ?
C45 C44 C49 123.9(3) . . ?
C49 C44 O10 118.1(3) . . ?
C44 C45 C46 116.7(3) . . ?
C44 C45 C53 122.6(3) . . ?
C46 C45 C53 120.6(3) . . ?
C45 C46 H46 119.4 . . ?
C47 C46 C45 121.2(4) . . ?
C47 C46 H46 119.4 . . ?
C46 C47 H47 120.1 . . ?
C48 C47 C46 119.8(3) . . ?
C48 C47 H47 120.1 . . ?
C47 C48 H48 118.9 . . ?
C47 C48 C49 122.2(3) . . ?
C49 C48 H48 118.9 . . ?
C44 C49 C50 121.4(3) . . ?
C48 C49 C44 116.1(3) . . ?
C48 C49 C50 122.3(3) . . ?
C49 C50 H50 107.6 . . ?
C49 C50 C51 108.8(3) . . ?
C49 C50 C52 113.7(3) . . ?
C51 C50 H50 107.6 . . ?
C52 C50 H50 107.6 . . ?
C52 C50 C51 111.2(3) . . ?
C50 C51 H51A 109.5 . . ?
C50 C51 H51B 109.5 . . ?
C50 C51 H51C 109.5 . . ?
H51A C51 H51B 109.5 . . ?
H51A C51 H51C 109.5 . . ?
H51B C51 H51C 109.5 . . ?
C50 C52 H52A 109.5 . . ?
C50 C52 H52B 109.5 . . ?
C50 C52 H52C 109.5 . . ?
H52A C52 H52B 109.5 . . ?
H52A C52 H52C 109.5 . . ?
H52B C52 H52C 109.5 . . ?
C45 C53 H53 107.6 . . ?
C45 C53 C54 113.4(3) . . ?
C45 C53 C55 108.4(3) . . ?
C54 C53 H53 107.6 . . ?
C54 C53 C55 112.0(3) . . ?
C55 C53 H53 107.6 . . ?
C53 C54 H54A 109.5 . . ?
C53 C54 H54B 109.5 . . ?
C53 C54 H54C 109.5 . . ?
H54A C54 H54B 109.5 . . ?
H54A C54 H54C 109.5 . . ?
H54B C54 H54C 109.5 . . ?
C53 C55 H55A 109.5 . . ?
C53 C55 H55B 109.5 . . ?
C53 C55 H55C 109.5 . . ?
H55A C55 H55B 109.5 . . ?
H55A C55 H55C 109.5 . . ?
H55B C55 H55C 109.5 . . ?
N6 C56 C57 122.1(3) . . ?
N6 C56 C58 106.6(3) . . ?
C58 C56 C57 131.3(3) . . ?
C56 C57 H57A 109.5 . . ?
C56 C57 H57B 109.5 . . ?
C56 C57 H57C 109.5 . . ?
H57A C57 H57B 109.5 . . ?
H57A C57 H57C 109.5 . . ?
H57B C57 H57C 109.5 . . ?
C56 C58 H58 126.6 . . ?
C56 C58 C59 106.8(3) . . ?
C59 C58 H58 126.6 . . ?
N5 C59 C58 109.8(3) . . ?
N5 C59 C60 120.4(3) . . ?
C58 C59 C60 129.8(3) . . ?
C59 C60 H60A 109.5 . . ?
C59 C60 H60B 109.5 . . ?
C59 C60 H60C 109.5 . . ?
H60A C60 H60B 109.5 . . ?
H60A C60 H60C 109.5 . . ?
H60B C60 H60C 109.5 . . ?
N8 C61 C62 121.2(3) . . ?
N8 C61 C63 106.5(3) . . ?
C63 C61 C62 132.2(3) . . ?
C61 C62 H62A 109.5 . . ?
C61 C62 H62B 109.5 . . ?
C61 C62 H62C 109.5 . . ?
H62A C62 H62B 109.5 . . ?
H62A C62 H62C 109.5 . . ?
H62B C62 H62C 109.5 . . ?
C61 C63 H63 126.7 . . ?
C61 C63 C64 106.6(3) . . ?
C64 C63 H63 126.7 . . ?
N7 C64 C63 109.6(3) . . ?
N7 C64 C65 120.7(3) . . ?
C63 C64 C65 129.6(3) . . ?
C64 C65 H65A 109.5 . . ?
C64 C65 H65B 109.5 . . ?
C64 C65 H65C 109.5 . . ?
H65A C65 H65B 109.5 . . ?
H65A C65 H65C 109.5 . . ?
H65B C65 H65C 109.5 . . ?
C67 C66 O14 118.7(3) . . ?
C67 C66 C71 123.3(3) . . ?
C71 C66 O14 117.9(3) . . ?
C66 C67 C68 117.3(3) . . ?
C66 C67 C75 122.7(3) . . ?
C68 C67 C75 119.9(3) . . ?
C67 C68 H68 119.4 . . ?
C69 C68 C67 121.2(4) . . ?
C69 C68 H68 119.4 . . ?
C68 C69 H69 120.2 . . ?
C68 C69 C70 119.6(4) . . ?
C70 C69 H69 120.2 . . ?
C69 C70 H70 119.3 . . ?
C69 C70 C71 121.4(3) . . ?
C71 C70 H70 119.3 . . ?
C66 C71 C72 121.7(3) . . ?
C70 C71 C66 117.1(3) . . ?
C70 C71 C72 121.2(3) . . ?
C71 C72 H72 107.3 . . ?
C71 C72 C73 110.7(3) . . ?
C71 C72 C74 113.4(3) . . ?
C73 C72 H72 107.3 . . ?
C74 C72 H72 107.3 . . ?
C74 C72 C73 110.6(3) . . ?
C72 C73 H73A 109.5 . . ?
C72 C73 H73B 109.5 . . ?
C72 C73 H73C 109.5 . . ?
H73A C73 H73B 109.5 . . ?
H73A C73 H73C 109.5 . . ?
H73B C73 H73C 109.5 . . ?
C72 C74 H74A 109.5 . . ?
C72 C74 H74B 109.5 . . ?
C72 C74 H74C 109.5 . . ?
H74A C74 H74B 109.5 . . ?
H74A C74 H74C 109.5 . . ?
H74B C74 H74C 109.5 . . ?
C67 C75 H75 107.7 . . ?
C67 C75 C76 109.7(4) . . ?
C76 C75 H75 107.7 . . ?
C77 C75 C67 111.6(4) . . ?
C77 C75 H75 107.7 . . ?
C77 C75 C76 112.3(4) . . ?
C75 C76 H76A 109.5 . . ?
C75 C76 H76B 109.5 . . ?
C75 C76 H76C 109.5 . . ?
H76A C76 H76B 109.5 . . ?
H76A C76 H76C 109.5 . . ?
H76B C76 H76C 109.5 . . ?
C75 C77 H77A 109.5 . . ?
C75 C77 H77B 109.5 . . ?
C75 C77 H77C 109.5 . . ?
H77A C77 H77B 109.5 . . ?
H77A C77 H77C 109.5 . . ?
H77B C77 H77C 109.5 . . ?
O16 C78 P4 110.1(2) . . ?
O16 C78 C79 111.2(3) . . ?
O16 C78 C80 105.3(3) . . ?
C79 C78 P4 107.9(2) . . ?
C80 C78 P4 111.5(2) . . ?
C80 C78 C79 110.8(3) . . ?
C78 C79 H79A 109.5 . . ?
C78 C79 H79B 109.5 . . ?
C78 C79 H79C 109.5 . . ?
H79A C79 H79B 109.5 . . ?
H79A C79 H79C 109.5 . . ?
H79B C79 H79C 109.5 . . ?
C78 C80 H80A 109.5 . . ?
C78 C80 H80B 109.5 . . ?
C78 C80 H80C 109.5 . . ?
H80A C80 H80B 109.5 . . ?
H80A C80 H80C 109.5 . . ?
H80B C80 H80C 109.5 . . ?

loop_
_geom_bond_atom_site_label_1
_geom_bond_atom_site_label_2
_geom_bond_distance
_geom_bond_site_symmetry_2
_geom_bond_publ_flag
Co1 O1 1.943(2) . ?
Co1 O5 1.943(2) . ?
Co1 N1 2.007(3) . ?
Co1 N3 2.000(3) . ?
Co2 O9 1.934(2) . ?
Co2 O13 1.918(2) . ?
Co2 N5 2.007(3) . ?
Co2 N7 2.009(3) . ?
P1 O1 1.513(2) . ?
P1 O3 1.495(2) . ?
P1 O2 1.606(2) . ?
P1 C1 1.833(3) . ?
P2 O5 1.517(2) . ?
P2 O6 1.604(2) . ?
P2 O7 1.492(2) . ?
P2 C21 1.829(3) . ?
P3 O9 1.518(2) . ?
P3 O10 1.608(2) . ?
P3 O11 1.494(2) . ?
P3 C41 1.835(3) . ?
P4 O13 1.512(2) . ?
P4 O14 1.607(2) . ?
P4 O15 1.495(2) . ?
P4 C78 1.834(3) . ?
O4 H4 0.8400 . ?
O4 C1 1.430(4) . ?
O2 C4 1.412(4) . ?
O8 H8 0.8400 . ?
O8 C21 1.437(4) . ?
O6 C24 1.411(4) . ?
O12 H12 0.8400 . ?
O12 C41 1.438(4) . ?
O10 C44 1.416(4) . ?
O14 C66 1.412(4) . ?
O16 H16 0.8400 . ?
O16 C78 1.425(4) . ?
N1 N2 1.367(4) . ?
N1 C16 1.344(4) . ?
N2 H2 0.8800 . ?
N2 C19 1.336(4) . ?
N3 N4 1.365(4) . ?
N3 C36 1.349(4) . ?
N4 H4A 0.8800 . ?
N4 C38 1.339(4) . ?
N5 N6 1.370(4) . ?
N5 C59 1.342(4) . ?
N6 H6A 0.8800 . ?
N6 C56 1.344(4) . ?
N7 N8 1.361(4) . ?
N7 C64 1.343(4) . ?
N8 H8D 0.8800 . ?
N8 C61 1.340(4) . ?
C1 C2 1.524(5) . ?
C1 C3 1.526(5) . ?
C2 H2A 0.9800 . ?
C2 H2B 0.9800 . ?
C2 H2C 0.9800 . ?
C3 H3A 0.9800 . ?
C3 H3B 0.9800 . ?
C3 H3C 0.9800 . ?
C4 C5 1.380(6) . ?
C4 C12 1.405(6) . ?
C5 C6 1.518(6) . ?
C5 C9 1.408(6) . ?
C6 H6 1.0000 . ?
C6 C7 1.534(6) . ?
C6 C8 1.517(7) . ?
C7 H7A 0.9800 . ?
C7 H7B 0.9800 . ?
C7 H7C 0.9800 . ?
C8 H8A 0.9800 . ?
C8 H8B 0.9800 . ?
C8 H8C 0.9800 . ?
C9 H9 0.9500 . ?
C9 C10 1.376(7) . ?
C10 H10 0.9500 . ?
C10 C11 1.370(8) . ?
C11 H11 0.9500 . ?
C11 C12 1.399(7) . ?
C12 C13 1.505(7) . ?
C13 H13 1.0000 . ?
C13 C14 1.540(7) . ?
C13 C15 1.542(7) . ?
C14 H14A 0.9800 . ?
C14 H14B 0.9800 . ?
C14 H14C 0.9800 . ?
C15 H15A 0.9800 . ?
C15 H15B 0.9800 . ?
C15 H15C 0.9800 . ?
C16 C17 1.490(5) . ?
C16 C18 1.396(5) . ?
C17 H17A 0.9800 . ?
C17 H17B 0.9800 . ?
C17 H17C 0.9800 . ?
C18 H18 0.9500 . ?
C18 C19 1.376(5) . ?
C19 C20 1.494(5) . ?
C20 H20A 0.9800 . ?
C20 H20B 0.9800 . ?
C20 H20C 0.9800 . ?
C21 C22 1.516(5) . ?
C21 C23 1.524(5) . ?
C22 H22A 0.9800 . ?
C22 H22B 0.9800 . ?
C22 H22C 0.9800 . ?
C23 H23A 0.9800 . ?
C23 H23B 0.9800 . ?
C23 H23C 0.9800 . ?
C24 C25 1.397(4) . ?
C24 C29 1.399(4) . ?
C25 C26 1.388(5) . ?
C25 C33 1.522(5) . ?
C26 H26 0.9500 . ?
C26 C27 1.373(5) . ?
C27 H27 0.9500 . ?
C27 C28 1.393(5) . ?
C28 H28 0.9500 . ?
C28 C29 1.389(5) . ?
C29 C30 1.523(4) . ?
C30 H30 1.0000 . ?
C30 C31 1.529(5) . ?
C30 C32 1.524(5) . ?
C31 H31A 0.9800 . ?
C31 H31B 0.9800 . ?
C31 H31C 0.9800 . ?
C32 H32A 0.9800 . ?
C32 H32B 0.9800 . ?
C32 H32C 0.9800 . ?
C33 H33 1.0000 . ?
C33 C34 1.533(5) . ?
C33 C35 1.535(5) . ?
C34 H34A 0.9800 . ?
C34 H34B 0.9800 . ?
C34 H34C 0.9800 . ?
C35 H35A 0.9800 . ?
C35 H35B 0.9800 . ?
C35 H35C 0.9800 . ?
C36 C37 1.387(5) . ?
C36 C40 1.493(5) . ?
C37 H37 0.9500 . ?
C37 C38 1.378(5) . ?
C38 C39 1.493(5) . ?
C39 H39A 0.9800 . ?
C39 H39B 0.9800 . ?
C39 H39C 0.9800 . ?
C40 H40A 0.9800 . ?
C40 H40B 0.9800 . ?
C40 H40C 0.9800 . ?
C41 C42 1.524(5) . ?
C41 C43 1.523(5) . ?
C42 H42A 0.9800 . ?
C42 H42B 0.9800 . ?
C42 H42C 0.9800 . ?
C43 H43A 0.9800 . ?
C43 H43B 0.9800 . ?
C43 H43C 0.9800 . ?
C44 C45 1.393(5) . ?
C44 C49 1.395(5) . ?
C45 C46 1.398(5) . ?
C45 C53 1.510(5) . ?
C46 H46 0.9500 . ?
C46 C47 1.381(5) . ?
C47 H47 0.9500 . ?
C47 C48 1.374(6) . ?
C48 H48 0.9500 . ?
C48 C49 1.392(5) . ?
C49 C50 1.516(5) . ?
C50 H50 1.0000 . ?
C50 C51 1.540(6) . ?
C50 C52 1.535(5) . ?
C51 H51A 0.9800 . ?
C51 H51B 0.9800 . ?
C51 H51C 0.9800 . ?
C52 H52A 0.9800 . ?
C52 H52B 0.9800 . ?
C52 H52C 0.9800 . ?
C53 H53 1.0000 . ?
C53 C54 1.516(5) . ?
C53 C55 1.529(5) . ?
C54 H54A 0.9800 . ?
C54 H54B 0.9800 . ?
C54 H54C 0.9800 . ?
C55 H55A 0.9800 . ?
C55 H55B 0.9800 . ?
C55 H55C 0.9800 . ?
C56 C57 1.492(5) . ?
C56 C58 1.378(5) . ?
C57 H57A 0.9800 . ?
C57 H57B 0.9800 . ?
C57 H57C 0.9800 . ?
C58 H58 0.9500 . ?
C58 C59 1.384(5) . ?
C59 C60 1.490(5) . ?
C60 H60A 0.9800 . ?
C60 H60B 0.9800 . ?
C60 H60C 0.9800 . ?
C61 C62 1.497(5) . ?
C61 C63 1.379(5) . ?
C62 H62A 0.9800 . ?
C62 H62B 0.9800 . ?
C62 H62C 0.9800 . ?
C63 H63 0.9500 . ?
C63 C64 1.387(5) . ?
C64 C65 1.496(5) . ?
C65 H65A 0.9800 . ?
C65 H65B 0.9800 . ?
C65 H65C 0.9800 . ?
C66 C67 1.388(5) . ?
C66 C71 1.396(5) . ?
C67 C68 1.399(5) . ?
C67 C75 1.516(5) . ?
C68 H68 0.9500 . ?
C68 C69 1.380(5) . ?
C69 H69 0.9500 . ?
C69 C70 1.389(5) . ?
C70 H70 0.9500 . ?
C70 C71 1.393(5) . ?
C71 C72 1.522(5) . ?
C72 H72 1.0000 . ?
C72 C73 1.527(5) . ?
C72 C74 1.524(5) . ?
C73 H73A 0.9800 . ?
C73 H73B 0.9800 . ?
C73 H73C 0.9800 . ?
C74 H74A 0.9800 . ?
C74 H74B 0.9800 . ?
C74 H74C 0.9800 . ?
C75 H75 1.0000 . ?
C75 C76 1.548(7) . ?
C75 C77 1.505(7) . ?
C76 H76A 0.9800 . ?
C76 H76B 0.9800 . ?
C76 H76C 0.9800 . ?
C77 H77A 0.9800 . ?
C77 H77B 0.9800 . ?
C77 H77C 0.9800 . ?
C78 C79 1.528(5) . ?
C78 C80 1.526(5) . ?
C79 H79A 0.9800 . ?
C79 H79B 0.9800 . ?
C79 H79C 0.9800 . ?
C80 H80A 0.9800 . ?
C80 H80B 0.9800 . ?
C80 H80C 0.9800 . ?

loop_
_geom_hbond_atom_site_label_D
_geom_hbond_atom_site_label_H
_geom_hbond_atom_site_label_A
_geom_hbond_distance_DH
_geom_hbond_distance_HA
_geom_hbond_distance_DA
_geom_hbond_angle_DHA
_geom_hbond_site_symmetry_A
_geom_hbond_publ_flag
O4 H4 O11 0.84 2.02 2.805(3) 154.4 1_455 yes
O8 H8 O15 0.84 1.94 2.767(3) 166.7 . yes
O12 H12 O3 0.84 1.99 2.806(3) 163.0 1_655 yes
O16 H16 O7 0.84 1.97 2.726(3) 149.8 . yes
N2 H2 O3 0.88 1.88 2.741(4) 165.9 . yes
N4 H4A O7 0.88 1.88 2.718(3) 159.7 . yes
N6 H6A O15 0.88 1.96 2.830(4) 167.4 . yes
N8 H8D O11 0.88 1.89 2.739(4) 162.8 . yes

loop_
_geom_torsion_atom_site_label_1
_geom_torsion_atom_site_label_2
_geom_torsion_atom_site_label_3
_geom_torsion_atom_site_label_4
_geom_torsion
_geom_torsion_site_symmetry_1
_geom_torsion_site_symmetry_2
_geom_torsion_site_symmetry_3
_geom_torsion_site_symmetry_4
_geom_torsion_publ_flag
Co1 N1 N2 C19 -179.5(2) . . . . ?
Co1 N1 C16 C17 -0.9(5) . . . . ?
Co1 N1 C16 C18 179.6(2) . . . . ?
Co1 N3 N4 C38 -176.5(2) . . . . ?
Co1 N3 C36 C37 176.2(3) . . . . ?
Co1 N3 C36 C40 -3.7(5) . . . . ?
Co2 N5 N6 C56 -167.6(2) . . . . ?
Co2 N5 C59 C58 165.8(2) . . . . ?
Co2 N5 C59 C60 -16.9(5) . . . . ?
Co2 N7 N8 C61 -168.9(2) . . . . ?
Co2 N7 C64 C63 167.5(2) . . . . ?
Co2 N7 C64 C65 -13.8(5) . . . . ?
P1 O2 C4 C5 -82.2(4) . . . . ?
P1 O2 C4 C12 102.9(4) . . . . ?
P2 O6 C24 C25 -90.6(3) . . . . ?
P2 O6 C24 C29 94.7(3) . . . . ?
P3 O10 C44 C45 88.7(3) . . . . ?
P3 O10 C44 C49 -95.5(3) . . . . ?
P4 O14 C66 C67 91.4(3) . . . . ?
P4 O14 C66 C71 -92.8(3) . . . . ?
O1 P1 O2 C4 -36.5(3) . . . . ?
O1 P1 C1 O4 -165.7(2) . . . . ?
O1 P1 C1 C2 73.6(3) . . . . ?
O1 P1 C1 C3 -47.2(3) . . . . ?
O3 P1 O1 Co1 37.4(3) . . . . ?
O3 P1 O2 C4 91.1(3) . . . . ?
O3 P1 C1 O4 67.2(2) . . . . ?
O3 P1 C1 C2 -53.5(3) . . . . ?
O3 P1 C1 C3 -174.3(2) . . . . ?
O2 P1 O1 Co1 162.37(19) . . . . ?
O2 P1 C1 O4 -50.8(2) . . . . ?
O2 P1 C1 C2 -171.5(2) . . . . ?
O2 P1 C1 C3 67.7(3) . . . . ?
O2 C4 C5 C6 1.9(6) . . . . ?
O2 C4 C5 C9 -176.9(3) . . . . ?
O2 C4 C12 C11 177.0(3) . . . . ?
O2 C4 C12 C13 -0.8(5) . . . . ?
O5 P2 O6 C24 -58.8(3) . . . . ?
O5 P2 C21 O8 174.6(2) . . . . ?
O5 P2 C21 C22 54.2(3) . . . . ?
O5 P2 C21 C23 -69.4(3) . . . . ?
O6 P2 O5 Co1 127.5(2) . . . . ?
O6 P2 C21 O8 -70.9(2) . . . . ?
O6 P2 C21 C22 168.7(2) . . . . ?
O6 P2 C21 C23 45.1(3) . . . . ?
O6 C24 C25 C26 -174.1(3) . . . . ?
O6 C24 C25 C33 6.6(5) . . . . ?
O6 C24 C29 C28 174.3(3) . . . . ?
O6 C24 C29 C30 -3.0(4) . . . . ?
O7 P2 O5 Co1 1.0(3) . . . . ?
O7 P2 O6 C24 69.5(3) . . . . ?
O7 P2 C21 O8 47.3(3) . . . . ?
O7 P2 C21 C22 -73.2(3) . . . . ?
O7 P2 C21 C23 163.3(2) . . . . ?
O9 P3 O10 C44 55.5(3) . . . . ?
O9 P3 C41 O12 177.77(19) . . . . ?
O9 P3 C41 C42 -62.2(3) . . . . ?
O9 P3 C41 C43 61.0(3) . . . . ?
O10 P3 O9 Co2 -126.7(2) . . . . ?
O10 P3 C41 O12 63.9(2) . . . . ?
O10 P3 C41 C42 -176.0(2) . . . . ?
O10 P3 C41 C43 -52.9(3) . . . . ?
O10 C44 C45 C46 178.9(3) . . . . ?
O10 C44 C45 C53 3.7(5) . . . . ?
O10 C44 C49 C48 -178.9(3) . . . . ?
O10 C44 C49 C50 -3.1(5) . . . . ?
O11 P3 O9 Co2 -0.5(3) . . . . ?
O11 P3 O10 C44 -72.0(3) . . . . ?
O11 P3 C41 O12 -55.3(2) . . . . ?
O11 P3 C41 C42 64.8(3) . . . . ?
O11 P3 C41 C43 -172.1(2) . . . . ?
O13 P4 O14 C66 44.0(3) . . . . ?
O13 P4 C78 O16 163.2(2) . . . . ?
O13 P4 C78 C79 -75.3(3) . . . . ?
O13 P4 C78 C80 46.6(3) . . . . ?
O14 P4 O13 Co2 -156.6(3) . . . . ?
O14 P4 C78 O16 49.8(2) . . . . ?
O14 P4 C78 C79 171.3(2) . . . . ?
O14 P4 C78 C80 -66.8(3) . . . . ?
O14 C66 C67 C68 175.8(3) . . . . ?
O14 C66 C67 C75 -2.7(5) . . . . ?
O14 C66 C71 C70 -175.9(3) . . . . ?
O14 C66 C71 C72 1.8(5) . . . . ?
O15 P4 O13 Co2 -31.1(3) . . . . ?
O15 P4 O14 C66 -83.1(3) . . . . ?
O15 P4 C78 O16 -69.5(3) . . . . ?
O15 P4 C78 C79 52.0(3) . . . . ?
O15 P4 C78 C80 173.9(3) . . . . ?
N1 N2 C19 C18 -0.1(4) . . . . ?
N1 N2 C19 C20 178.9(3) . . . . ?
N1 C16 C18 C19 -0.3(4) . . . . ?
N2 N1 C16 C17 179.8(3) . . . . ?
N2 N1 C16 C18 0.2(4) . . . . ?
N3 N4 C38 C37 0.2(4) . . . . ?
N3 N4 C38 C39 -178.3(4) . . . . ?
N3 C36 C37 C38 0.0(4) . . . . ?
N4 N3 C36 C37 0.2(4) . . . . ?
N4 N3 C36 C40 -179.8(3) . . . . ?
N5 N6 C56 C57 -177.6(4) . . . . ?
N5 N6 C56 C58 0.5(4) . . . . ?
N6 N5 C59 C58 -0.6(4) . . . . ?
N6 N5 C59 C60 176.6(3) . . . . ?
N6 C56 C58 C59 -0.8(4) . . . . ?
N7 N8 C61 C62 -179.9(4) . . . . ?
N7 N8 C61 C63 0.6(4) . . . . ?
N8 N7 C64 C63 -0.1(4) . . . . ?
N8 N7 C64 C65 178.6(3) . . . . ?
N8 C61 C63 C64 -0.6(4) . . . . ?
C1 P1 O1 Co1 -85.9(2) . . . . ?
C1 P1 O2 C4 -152.5(3) . . . . ?
C4 C5 C6 C7 -123.4(4) . . . . ?
C4 C5 C6 C8 113.0(5) . . . . ?
C4 C5 C9 C10 1.1(6) . . . . ?
C4 C12 C13 C14 -162.3(4) . . . . ?
C4 C12 C13 C15 73.8(5) . . . . ?
C5 C4 C12 C11 2.4(6) . . . . ?
C5 C4 C12 C13 -175.5(4) . . . . ?
C5 C9 C10 C11 0.1(7) . . . . ?
C6 C5 C9 C10 -177.7(4) . . . . ?
C9 C5 C6 C7 55.4(5) . . . . ?
C9 C5 C6 C8 -68.3(5) . . . . ?
C9 C10 C11 C12 -0.1(8) . . . . ?
C10 C11 C12 C4 -1.1(6) . . . . ?
C10 C11 C12 C13 176.8(4) . . . . ?
C11 C12 C13 C14 20.0(6) . . . . ?
C11 C12 C13 C15 -104.0(5) . . . . ?
C12 C4 C5 C6 176.4(4) . . . . ?
C12 C4 C5 C9 -2.4(6) . . . . ?
C16 N1 N2 C19 -0.1(4) . . . . ?
C16 C18 C19 N2 0.2(4) . . . . ?
C16 C18 C19 C20 -178.6(4) . . . . ?
C17 C16 C18 C19 -179.8(4) . . . . ?
C21 P2 O5 Co1 -123.8(2) . . . . ?
C21 P2 O6 C24 -173.3(2) . . . . ?
C24 C25 C26 C27 -0.1(5) . . . . ?
C24 C25 C33 C34 -124.5(4) . . . . ?
C24 C25 C33 C35 112.2(4) . . . . ?
C24 C29 C30 C31 90.3(4) . . . . ?
C24 C29 C30 C32 -145.8(3) . . . . ?
C25 C24 C29 C28 -0.2(5) . . . . ?
C25 C24 C29 C30 -177.5(3) . . . . ?
C25 C26 C27 C28 -0.3(6) . . . . ?
C26 C25 C33 C34 56.2(4) . . . . ?
C26 C25 C33 C35 -67.1(4) . . . . ?
C26 C27 C28 C29 0.6(5) . . . . ?
C27 C28 C29 C24 -0.3(5) . . . . ?
C27 C28 C29 C30 177.0(3) . . . . ?
C28 C29 C30 C31 -86.9(4) . . . . ?
C28 C29 C30 C32 37.0(4) . . . . ?
C29 C24 C25 C26 0.4(5) . . . . ?
C29 C24 C25 C33 -178.9(3) . . . . ?
C33 C25 C26 C27 179.2(3) . . . . ?
C36 N3 N4 C38 -0.2(4) . . . . ?
C36 C37 C38 N4 -0.1(4) . . . . ?
C36 C37 C38 C39 178.1(4) . . . . ?
C40 C36 C37 C38 179.9(4) . . . . ?
C41 P3 O9 Co2 123.9(2) . . . . ?
C41 P3 O10 C44 170.4(2) . . . . ?
C44 C45 C46 C47 -0.9(5) . . . . ?
C44 C45 C53 C54 -145.8(3) . . . . ?
C44 C45 C53 C55 89.2(4) . . . . ?
C44 C49 C50 C51 -76.4(4) . . . . ?
C44 C49 C50 C52 159.1(3) . . . . ?
C45 C44 C49 C48 -3.4(5) . . . . ?
C45 C44 C49 C50 172.4(3) . . . . ?
C45 C46 C47 C48 -1.3(6) . . . . ?
C46 C45 C53 C54 39.2(5) . . . . ?
C46 C45 C53 C55 -85.8(4) . . . . ?
C46 C47 C48 C49 1.3(6) . . . . ?
C47 C48 C49 C44 0.9(6) . . . . ?
C47 C48 C49 C50 -174.8(4) . . . . ?
C48 C49 C50 C51 99.1(4) . . . . ?
C48 C49 C50 C52 -25.4(5) . . . . ?
C49 C44 C45 C46 3.4(5) . . . . ?
C49 C44 C45 C53 -171.8(3) . . . . ?
C53 C45 C46 C47 174.4(3) . . . . ?
C56 C58 C59 N5 0.9(4) . . . . ?
C56 C58 C59 C60 -176.0(4) . . . . ?
C57 C56 C58 C59 177.0(4) . . . . ?
C59 N5 N6 C56 0.1(4) . . . . ?
C61 C63 C64 N7 0.4(4) . . . . ?
C61 C63 C64 C65 -178.1(4) . . . . ?
C62 C61 C63 C64 179.9(4) . . . . ?
C64 N7 N8 C61 -0.3(4) . . . . ?
C66 C67 C68 C69 -0.3(6) . . . . ?
C66 C67 C75 C76 109.6(4) . . . . ?
C66 C67 C75 C77 -125.2(4) . . . . ?
C66 C71 C72 C73 -83.7(4) . . . . ?
C66 C71 C72 C74 151.3(3) . . . . ?
C67 C66 C71 C70 -0.3(5) . . . . ?
C67 C66 C71 C72 177.4(3) . . . . ?
C67 C68 C69 C70 0.3(6) . . . . ?
C68 C67 C75 C76 -68.9(5) . . . . ?
C68 C67 C75 C77 56.3(5) . . . . ?
C68 C69 C70 C71 -0.3(6) . . . . ?
C69 C70 C71 C66 0.3(5) . . . . ?
C69 C70 C71 C72 -177.4(3) . . . . ?
C70 C71 C72 C73 93.8(4) . . . . ?
C70 C71 C72 C74 -31.2(5) . . . . ?
C71 C66 C67 C68 0.3(5) . . . . ?
C71 C66 C67 C75 -178.2(4) . . . . ?
C75 C67 C68 C69 178.3(4) . . . . ?
C78 P4 O13 Co2 93.5(3) . . . . ?
C78 P4 O14 C66 159.1(2) . . . . ?
